data_7218852
loop_
_publ_author_name
'Chakraborty, Sourav'
'Dutta, Ranjan'
'Wong, Bryan M.'
'Ghosh, Pradyut'

_publ_section_title
;
 Anion directed conformational diversities of an arene based hexa-amide
 receptor and recognition of the [F4(H2O)6]4&#x2212;cluster
;
_journal_issue 107
_journal_name_full 'RSC Adv.'
_journal_page_first 62689
_journal_paper_doi 10.1039/C4RA10795K
_journal_volume 4
_journal_year 2014
_chemical_formula_sum 'C104 H135 F20 N8 O17'
_chemical_formula_weight 2149.20
_chemical_name_systematic
; 
 ? 
;
_space_group_IT_number 14
_symmetry_cell_setting monoclinic
_symmetry_space_group_name_Hall '-P 2yn'
_symmetry_space_group_name_H-M 'P 1 21/n 1'
_atom_sites_solution_hydrogens geom
_atom_sites_solution_primary direct
_atom_sites_solution_secondary difmap
_audit_creation_method SHELXL-97
_cell_angle_alpha 90.00
_cell_angle_beta 104.776(3)
_cell_angle_gamma 90.00
_cell_formula_units_Z 4
_cell_length_a 19.984(2)
_cell_length_b 21.583(2)
_cell_length_c 31.956(3)
_cell_measurement_reflns_used 9893
_cell_measurement_temperature 150(2)
_cell_measurement_theta_max 18.57
_cell_measurement_theta_min 2.18
_cell_volume 13327(2)
_computing_cell_refinement 'Bruker SAINT'
_computing_data_collection 'Bruker APEX2'
_computing_data_reduction 'Bruker SAINT'
_computing_molecular_graphics 'MERCURY 3.2'
_computing_publication_material 'ORTEP 3v.2'
_computing_structure_refinement 'SHELXL-97 (Sheldrick, 2008)'
_computing_structure_solution 'SHELXS-97 (Sheldrick, 2008)'
_diffrn_ambient_temperature 150(2)
_diffrn_measured_fraction_theta_full 0.994
_diffrn_measured_fraction_theta_max 0.994
_diffrn_measurement_device_type 'Bruker APEX-II CCD'
_diffrn_measurement_method '\f and \w scans'
_diffrn_radiation_monochromator graphite
_diffrn_radiation_source 'fine-focus sealed tube'
_diffrn_radiation_type MoK\a
_diffrn_radiation_wavelength 0.71073
_diffrn_reflns_av_R_equivalents 0.0751
_diffrn_reflns_av_unetI/netI 0.0508
_diffrn_reflns_limit_h_max 18
_diffrn_reflns_limit_h_min -17
_diffrn_reflns_limit_k_max 20
_diffrn_reflns_limit_k_min -20
_diffrn_reflns_limit_l_max 29
_diffrn_reflns_limit_l_min -29
_diffrn_reflns_number 70781
_diffrn_reflns_theta_full 19.34
_diffrn_reflns_theta_max 19.34
_diffrn_reflns_theta_min 1.32
_exptl_absorpt_coefficient_mu 0.091
_exptl_absorpt_correction_T_max 0.9928
_exptl_absorpt_correction_T_min 0.9821
_exptl_absorpt_correction_type multi-scan
_exptl_absorpt_process_details SADABS
_exptl_crystal_colour Colorless
_exptl_crystal_density_diffrn 1.071
_exptl_crystal_density_method 'not measured'
_exptl_crystal_description Plate
_exptl_crystal_F_000 4524
_exptl_crystal_size_max 0.20
_exptl_crystal_size_mid 0.12
_exptl_crystal_size_min 0.08
_platon_squeeze_details
;
The unit cell contains water and dioxane molecules which have been treated  as a diffuse contribution to the overall scattering without specific atom 
positions by SQUEEZE/PLATON.
;
_refine_diff_density_max 1.523
_refine_diff_density_min -0.387
_refine_diff_density_rms 0.084
_refine_ls_extinction_method none
_refine_ls_goodness_of_fit_ref 1.043
_refine_ls_hydrogen_treatment mixed
_refine_ls_matrix_type full
_refine_ls_number_parameters 1350
_refine_ls_number_reflns 11220
_refine_ls_number_restraints 0
_refine_ls_restrained_S_all 1.043
_refine_ls_R_factor_all 0.1200
_refine_ls_R_factor_gt 0.0999
_refine_ls_shift/su_max 0.000
_refine_ls_shift/su_mean 0.000
_refine_ls_structure_factor_coef Fsqd
_refine_ls_weighting_details 'calc w=1/[\s^2^(Fo^2^)+(0.1724P)^2^+42.6648P] where P=(Fo^2^+2Fc^2^)/3'
_refine_ls_weighting_scheme calc
_refine_ls_wR_factor_gt 0.2778
_refine_ls_wR_factor_ref 0.2919
_reflns_number_gt 8505
_reflns_number_total 11220
_reflns_threshold_expression >2sigma(I)
_cod_data_source_file c4ra10795k2.cif
_cod_data_source_block CCDC996874
_cod_depositor_comments
;
The following automatic conversions were performed:

'_symmetry_cell_setting' value 'Monoclinic' changed to 'monoclinic'
according to
/usr/data/users/saulius/crontab/automatic-downloads/rss-feeds/RSC/lib/dictionaries/cif_core.dic
dictionary named 'cif_core.dic' version 2.4.2 from
2011-04-26.

'_exptl_absorpt_correction_type' value 'MULTI-SCAN'
changed to 'multi-scan' according to
/usr/data/users/saulius/crontab/automatic-downloads/rss-feeds/RSC/lib/dictionaries/cif_core.dic
dictionary named 'cif_core.dic' version 2.4.2 from 2011-04-26.

Automatic conversion script
Id: cif_fix_values 2827 2014-09-09 07:05:25Z andrius 
;
_cod_original_sg_symbol_H-M P2(1)/n
_cod_database_code 7218852

loop_
_symmetry_equiv_pos_as_xyz
'x, y, z'
'-x+1/2, y+1/2, -z+1/2'
'-x, -y, -z'
'x-1/2, -y-1/2, z-1/2'

loop_
_atom_site_label
_atom_site_type_symbol
_atom_site_fract_x
_atom_site_fract_y
_atom_site_fract_z
_atom_site_U_iso_or_equiv
_atom_site_adp_type
_atom_site_occupancy
_atom_site_symmetry_multiplicity
_atom_site_calc_flag
_atom_site_refinement_flags
_atom_site_disorder_assembly
_atom_site_disorder_group
O16 O 0.5598(6) 0.0575(5) 0.1664(4) 0.080(3) Uiso 0.60 1 d P A 1
O17 O 0.5209(8) 0.9654(8) 0.1956(5) 0.093(5) Uiso 0.44 1 d P B 1
O16A O 0.5639(10) 0.0255(9) 0.1337(6) 0.095(6) Uiso 0.40 1 d P C 2
O17A O 0.5211(6) 0.9347(6) 0.1591(4) 0.087(4) Uiso 0.56 1 d P D 2
C102 C 0.4974(11) 0.4879(9) 0.2857(6) 0.179(7) Uiso 1 1 d . . .
C7 C 1.0793(4) 0.4739(3) 0.1811(2) 0.035(2) Uani 1 1 d . . .
H7A H 1.1158 0.4842 0.2066 0.042 Uiso 1 1 calc R . .
H7B H 1.0629 0.4326 0.1852 0.042 Uiso 1 1 calc R . .
C5 C 1.0201(4) 0.5196(3) 0.1770(2) 0.0268(18) Uani 1 1 d . . .
C3 C 0.9008(3) 0.5420(4) 0.1760(2) 0.0274(19) Uani 1 1 d . . .
C4 C 0.9527(4) 0.4991(3) 0.1759(2) 0.0290(19) Uani 1 1 d . . .
C46 C 1.1991(4) 0.4615(3) 0.1073(2) 0.0304(19) Uani 1 1 d . . .
C30 C 0.7008(4) 0.4406(4) 0.0868(2) 0.036(2) Uani 1 1 d . . .
C1 C 0.9799(3) 0.6268(3) 0.1719(2) 0.0244(18) Uani 1 1 d . . .
C11 C 0.8587(4) 0.6524(4) 0.1752(2) 0.035(2) Uani 1 1 d . . .
H11A H 0.8439 0.6468 0.2016 0.042 Uiso 1 1 calc R . .
H11B H 0.8774 0.6939 0.1755 0.042 Uiso 1 1 calc R . .
C6 C 1.0337(4) 0.5842(4) 0.1746(2) 0.031(2) Uani 1 1 d . . .
C29 C 0.7394(4) 0.4565(4) 0.1326(3) 0.040(2) Uani 1 1 d . . .
C28 C 0.8308(4) 0.5204(4) 0.1780(2) 0.035(2) Uani 1 1 d . . .
H28A H 0.8358 0.4874 0.1991 0.042 Uiso 1 1 calc R . .
H28B H 0.8064 0.5544 0.1875 0.042 Uiso 1 1 calc R . .
C52 C 1.1542(3) 0.6773(4) 0.0776(2) 0.0283(18) Uani 1 1 d . . .
C51 C 1.1604(4) 0.4354(4) 0.0704(3) 0.043(2) Uani 1 1 d . . .
H51 H 1.1173 0.4191 0.0704 0.052 Uiso 1 1 calc R . .
C35 C 0.6921(4) 0.3805(4) 0.0715(3) 0.041(2) Uani 1 1 d . . .
C9 C 1.1051(3) 0.6057(3) 0.1746(2) 0.0296(19) Uani 1 1 d . . .
H9A H 1.1175 0.6408 0.1941 0.035 Uiso 1 1 calc R . .
H9B H 1.1379 0.5727 0.1854 0.035 Uiso 1 1 calc R . .
C8 C 0.9376(4) 0.4303(4) 0.1745(2) 0.040(2) Uani 1 1 d . . .
H8A H 0.9682 0.4110 0.1996 0.048 Uiso 1 1 calc R . .
H8B H 0.8905 0.4243 0.1766 0.048 Uiso 1 1 calc R . .
C2 C 0.9142(4) 0.6062(3) 0.1741(2) 0.0300(19) Uani 1 1 d . . .
C10 C 0.9915(4) 0.6942(3) 0.1667(2) 0.036(2) Uani 1 1 d . . .
H10A H 0.9772 0.7171 0.1890 0.044 Uiso 1 1 calc R . .
H10B H 1.0405 0.7016 0.1703 0.044 Uiso 1 1 calc R . .
C13 C 0.9168(4) 0.7691(4) 0.1189(3) 0.046(2) Uani 1 1 d . . .
C43 C 0.9811(4) 0.2542(4) 0.0874(3) 0.050(2) Uani 1 1 d . . .
C37 C 0.9809(4) 0.3472(4) 0.1371(3) 0.0329(19) Uani 1 1 d . . .
C45 C 1.1745(4) 0.4577(3) 0.1486(3) 0.033(2) Uani 1 1 d . . .
C53 C 1.1681(4) 0.6258(4) 0.0561(3) 0.038(2) Uani 1 1 d . . .
H53 H 1.1701 0.5870 0.0690 0.045 Uiso 1 1 calc R . .
C39 C 1.0001(4) 0.3562(4) 0.0641(3) 0.041(2) Uani 1 1 d . . .
H39 H 1.0003 0.3989 0.0677 0.049 Uiso 1 1 calc R . .
C22 C 0.6837(5) 0.6685(5) 0.0611(4) 0.067(3) Uani 1 1 d . . .
H22 H 0.7266 0.6799 0.0572 0.080 Uiso 1 1 calc R . .
C57 C 1.1492(4) 0.7331(4) 0.0586(3) 0.041(2) Uani 1 1 d . . .
C31 C 0.6701(4) 0.4879(4) 0.0599(3) 0.042(2) Uani 1 1 d . . .
H31 H 0.6767 0.5284 0.0701 0.050 Uiso 1 1 calc R . .
C48 C 1.2851(4) 0.4823(4) 0.0695(3) 0.052(2) Uani 1 1 d . . .
H48 H 1.3276 0.4995 0.0691 0.062 Uiso 1 1 calc R . .
C21 C 0.6776(4) 0.6557(3) 0.1011(3) 0.038(2) Uani 1 1 d . . .
C33 C 0.6225(4) 0.4191(6) 0.0029(3) 0.054(2) Uani 1 1 d . . .
H33 H 0.5970 0.4115 -0.0253 0.065 Uiso 1 1 calc R . .
C14 C 0.8777(4) 0.7849(4) 0.0735(3) 0.049(2) Uani 1 1 d . . .
C49 C 1.2469(5) 0.4555(4) 0.0332(3) 0.048(2) Uani 1 1 d . . .
H49 H 1.2637 0.4527 0.0087 0.058 Uiso 1 1 calc R . .
C44 C 0.9598(7) 0.2099(5) 0.1167(4) 0.078(3) Uani 1 1 d . . .
C32 C 0.6300(4) 0.4779(5) 0.0183(3) 0.047(2) Uani 1 1 d . . .
H32 H 0.6087 0.5108 0.0013 0.057 Uiso 1 1 calc R . .
C47 C 1.2639(4) 0.4853(3) 0.1074(2) 0.0321(19) Uani 1 1 d . . .
C38 C 0.9864(4) 0.3199(4) 0.0954(3) 0.040(2) Uani 1 1 d . . .
C41 C 1.0132(4) 0.2706(6) 0.0205(3) 0.066(3) Uani 1 1 d . . .
H41 H 1.0244 0.2544 -0.0038 0.079 Uiso 1 1 calc R . .
C50 C 1.1821(5) 0.4321(4) 0.0329(3) 0.052(2) Uani 1 1 d . . .
H50 H 1.1541 0.4145 0.0079 0.063 Uiso 1 1 calc R . .
C54 C 1.1790(4) 0.6315(5) 0.0156(3) 0.047(2) Uani 1 1 d . . .
H54 H 1.1889 0.5967 0.0011 0.056 Uiso 1 1 calc R . .
C40 C 1.0137(4) 0.3325(5) 0.0268(3) 0.059(3) Uani 1 1 d . . .
H40 H 1.0231 0.3591 0.0062 0.070 Uiso 1 1 calc R . .
C56 C 1.1591(4) 0.7391(5) 0.0174(3) 0.051(2) Uani 1 1 d . . .
H56 H 1.1547 0.7776 0.0039 0.061 Uiso 1 1 calc R . .
C42 C 0.9959(5) 0.2315(4) 0.0502(4) 0.062(3) Uani 1 1 d . . .
H42 H 0.9941 0.1890 0.0452 0.074 Uiso 1 1 calc R . .
C34 C 0.6528(5) 0.3705(5) 0.0289(3) 0.056(3) Uani 1 1 d . . .
H34 H 0.6471 0.3304 0.0180 0.067 Uiso 1 1 calc R . .
C16 C 0.8009(6) 0.7509(6) 0.0077(4) 0.078(3) Uani 1 1 d . . .
H16 H 0.7760 0.7185 -0.0082 0.094 Uiso 1 1 calc R . .
C15 C 0.8410(5) 0.7398(5) 0.0481(3) 0.056(2) Uani 1 1 d . . .
H15 H 0.8434 0.6996 0.0588 0.068 Uiso 1 1 calc R . .
C12 C 0.7367(4) 0.6672(4) 0.1403(3) 0.039(2) Uani 1 1 d . . .
C18 C 0.8329(7) 0.8566(7) 0.0145(4) 0.106(5) Uani 1 1 d . . .
H18 H 0.8297 0.8965 0.0032 0.127 Uiso 1 1 calc R . .
C26 C 0.6132(5) 0.6348(4) 0.1059(3) 0.059(3) Uani 1 1 d . . .
C27 C 0.6016(5) 0.6167(6) 0.1476(4) 0.077(3) Uani 1 1 d . . .
C58 C 1.1283(5) 0.7911(5) 0.0788(3) 0.064(3) Uani 1 1 d . . .
C36 C 0.7238(5) 0.3261(4) 0.0979(3) 0.053(2) Uani 1 1 d . . .
C19 C 0.8750(6) 0.8450(5) 0.0562(3) 0.070(3) Uani 1 1 d . . .
C25 C 0.5575(5) 0.6291(6) 0.0689(5) 0.086(3) Uani 1 1 d . . .
H25 H 0.5150 0.6145 0.0716 0.103 Uiso 1 1 calc R . .
C55 C 1.1755(4) 0.6875(6) -0.0031(3) 0.058(3) Uani 1 1 d . . .
H55 H 1.1842 0.6913 -0.0302 0.070 Uiso 1 1 calc R . .
C24 C 0.5656(6) 0.6451(6) 0.0294(4) 0.088(4) Uani 1 1 d . . .
H24 H 0.5287 0.6424 0.0049 0.105 Uiso 1 1 calc R . .
C20 C 0.9129(8) 0.8955(7) 0.0789(5) 0.109(4) Uani 1 1 d . . .
C17 C 0.7963(7) 0.8087(8) -0.0098(4) 0.103(4) Uani 1 1 d . . .
H17 H 0.7691 0.8159 -0.0377 0.123 Uiso 1 1 calc R . .
C23 C 0.6286(7) 0.6650(6) 0.0263(4) 0.090(4) Uani 1 1 d . . .
H23 H 0.6341 0.6767 -0.0007 0.108 Uiso 1 1 calc R . .
N1 N 0.7980(3) 0.6458(3) 0.13727(19) 0.0376(16) Uani 1 1 d . . .
H1 H 0.8022 0.6285 0.1138 0.045 Uiso 1 1 calc R . .
N4 N 1.1078(3) 0.4738(3) 0.14332(18) 0.0323(16) Uani 1 1 d . . .
H4 H 1.0824 0.4838 0.1182 0.039 Uiso 1 1 calc R . .
N3 N 0.9460(3) 0.3990(3) 0.13553(18) 0.0343(16) Uani 1 1 d . . .
H3 H 0.9273 0.4152 0.1107 0.041 Uiso 1 1 calc R . .
N2 N 0.7899(3) 0.4980(3) 0.13585(19) 0.0357(16) Uani 1 1 d . . .
H2 H 0.7988 0.5119 0.1126 0.043 Uiso 1 1 calc R . .
N5 N 1.1098(3) 0.6237(3) 0.13144(17) 0.0300(15) Uani 1 1 d . . .
H5 H 1.0849 0.6046 0.1093 0.036 Uiso 1 1 calc R . .
N6 N 0.9537(3) 0.7167(3) 0.12475(19) 0.0374(16) Uani 1 1 d . . .
H6 H 0.9549 0.6952 0.1023 0.045 Uiso 1 1 calc R . .
O4 O 1.0132(3) 0.3225(2) 0.17154(19) 0.0439(14) Uani 1 1 d . . .
O6 O 0.7288(3) 0.6959(3) 0.1713(2) 0.0516(15) Uani 1 1 d . . .
O3 O 1.2118(3) 0.4399(2) 0.18183(18) 0.0408(14) Uani 1 1 d . . .
O5 O 0.7240(3) 0.4321(3) 0.16412(18) 0.0511(15) Uani 1 1 d . . .
O2 O 1.1844(3) 0.7023(3) 0.15409(17) 0.0495(15) Uani 1 1 d . . .
O1 O 0.9115(3) 0.8018(3) 0.15010(19) 0.0528(15) Uani 1 1 d . . .
F4 F 0.6882(3) 0.3089(2) 0.12560(17) 0.0766(16) Uani 1 1 d . . .
F13 F 1.0816(3) 0.7802(2) 0.10053(18) 0.0722(15) Uani 1 1 d . . .
F6 F 0.7890(3) 0.3370(2) 0.12001(17) 0.0690(14) Uani 1 1 d . . .
F7 F 0.9123(3) 0.2337(2) 0.13587(19) 0.0768(16) Uani 1 1 d . . .
F12 F 0.9775(4) 0.8830(3) 0.1053(2) 0.0974(19) Uani 1 1 d . . .
F2 F 0.6539(3) 0.5810(3) 0.17156(17) 0.0748(15) Uani 1 1 d . . .
F15 F 1.1804(3) 0.8204(2) 0.10531(17) 0.0802(17) Uani 1 1 d . . .
F14 F 1.1007(3) 0.8345(2) 0.04847(19) 0.0894(18) Uani 1 1 d . . .
F5 F 0.7273(3) 0.2760(2) 0.07408(17) 0.0744(15) Uani 1 1 d . . .
F8 F 0.9307(3) 0.1595(2) 0.0954(2) 0.099(2) Uani 1 1 d . . .
F3 F 0.5940(3) 0.6626(3) 0.17385(19) 0.0902(19) Uani 1 1 d . . .
F10 F 0.8822(4) 0.9238(3) 0.1085(3) 0.121(3) Uani 1 1 d . . .
F9 F 1.0126(3) 0.1899(2) 0.14915(19) 0.0897(18) Uani 1 1 d . . .
F1 F 0.5449(3) 0.5816(3) 0.1442(2) 0.104(2) Uani 1 1 d . . .
F11 F 0.9242(5) 0.9437(3) 0.0546(3) 0.154(3) Uani 1 1 d . . .
N7 N 0.2070(3) 0.2828(3) 0.2391(2) 0.0440(18) Uani 1 1 d . . .
N8 N 0.7080(3) 0.3575(3) 0.2792(2) 0.0436(18) Uani 1 1 d . . .
C86 C 0.6659(4) 0.2992(4) 0.2636(3) 0.050(2) Uani 1 1 d . . .
H86A H 0.6934 0.2636 0.2762 0.060 Uiso 1 1 calc R . .
H86B H 0.6251 0.2998 0.2748 0.060 Uiso 1 1 calc R . .
C71 C 0.1772(4) 0.3380(4) 0.2575(3) 0.050(2) Uani 1 1 d . . .
H71A H 0.1876 0.3749 0.2431 0.060 Uiso 1 1 calc R . .
H71B H 0.1272 0.3335 0.2500 0.060 Uiso 1 1 calc R . .
C75 C 0.6642(5) 0.4165(4) 0.2669(3) 0.067(3) Uani 1 1 d . . .
H75A H 0.6911 0.4515 0.2811 0.080 Uiso 1 1 calc R . .
H75B H 0.6561 0.4228 0.2359 0.080 Uiso 1 1 calc R . .
C67 C 0.1872(4) 0.2228(4) 0.2572(3) 0.046(2) Uani 1 1 d . . .
H67A H 0.2110 0.2204 0.2877 0.055 Uiso 1 1 calc R . .
H67B H 0.2031 0.1885 0.2427 0.055 Uiso 1 1 calc R . .
C64 C 0.1972(4) 0.2341(4) 0.1650(3) 0.057(2) Uani 1 1 d . . .
H64A H 0.1659 0.2000 0.1656 0.068 Uiso 1 1 calc R . .
H64B H 0.2440 0.2198 0.1776 0.068 Uiso 1 1 calc R . .
C59 C 0.2860(4) 0.2821(4) 0.2533(3) 0.049(2) Uani 1 1 d . . .
H59A H 0.3004 0.2817 0.2847 0.059 Uiso 1 1 calc R . .
H59B H 0.3023 0.2439 0.2432 0.059 Uiso 1 1 calc R . .
C63 C 0.1811(4) 0.2863(4) 0.1910(3) 0.050(2) Uani 1 1 d . . .
H63A H 0.1312 0.2907 0.1841 0.060 Uiso 1 1 calc R . .
H63B H 0.1994 0.3238 0.1814 0.060 Uiso 1 1 calc R . .
C79 C 0.7752(5) 0.4022(4) 0.3507(3) 0.067(3) Uani 1 1 d . . .
H79A H 0.7477 0.4395 0.3489 0.080 Uiso 1 1 calc R . .
H79B H 0.8126 0.4103 0.3372 0.080 Uiso 1 1 calc R . .
C68 C 0.1093(4) 0.2154(4) 0.2524(3) 0.056(2) Uani 1 1 d . . .
H68A H 0.0838 0.2245 0.2229 0.067 Uiso 1 1 calc R . .
H68B H 0.0941 0.2439 0.2716 0.067 Uiso 1 1 calc R . .
C78 C 0.7315(4) 0.3508(4) 0.3277(3) 0.055(2) Uani 1 1 d . . .
H78A H 0.6909 0.3474 0.3389 0.066 Uiso 1 1 calc R . .
H78B H 0.7573 0.3125 0.3344 0.066 Uiso 1 1 calc R . .
C61 C 0.4017(5) 0.3320(5) 0.2561(3) 0.087(3) Uani 1 1 d . . .
H61A H 0.4175 0.2903 0.2525 0.105 Uiso 1 1 calc R . .
H61B H 0.4245 0.3603 0.2406 0.105 Uiso 1 1 calc R . .
C83 C 0.8197(4) 0.3121(4) 0.2683(3) 0.058(3) Uani 1 1 d . . .
H83A H 0.7959 0.2728 0.2615 0.069 Uiso 1 1 calc R . .
H83B H 0.8438 0.3120 0.2988 0.069 Uiso 1 1 calc R . .
C65 C 0.1904(5) 0.2535(5) 0.1187(3) 0.067(3) Uani 1 1 d . . .
H65A H 0.1476 0.2764 0.1085 0.080 Uiso 1 1 calc R . .
H65B H 0.1874 0.2166 0.1010 0.080 Uiso 1 1 calc R . .
C82 C 0.7686(5) 0.3634(4) 0.2595(3) 0.061(3) Uani 1 1 d . . .
H82A H 0.7508 0.3671 0.2283 0.073 Uiso 1 1 calc R . .
H82B H 0.7927 0.4017 0.2697 0.073 Uiso 1 1 calc R . .
C76 C 0.5945(5) 0.4170(5) 0.2781(4) 0.091(4) Uani 1 1 d . . .
H76A H 0.5630 0.3887 0.2591 0.109 Uiso 1 1 calc R . .
H76B H 0.6005 0.4029 0.3076 0.109 Uiso 1 1 calc R . .
C66 C 0.2502(6) 0.2932(5) 0.1130(3) 0.085(3) Uani 1 1 d . . .
H66A H 0.2586 0.3259 0.1341 0.128 Uiso 1 1 calc R . .
H66B H 0.2387 0.3107 0.0844 0.128 Uiso 1 1 calc R . .
H66C H 0.2909 0.2681 0.1169 0.128 Uiso 1 1 calc R . .
C72 C 0.2016(5) 0.3484(4) 0.3057(3) 0.066(3) Uani 1 1 d . . .
H72A H 0.2494 0.3621 0.3134 0.079 Uiso 1 1 calc R . .
H72B H 0.1987 0.3101 0.3210 0.079 Uiso 1 1 calc R . .
C69 C 0.0957(5) 0.1478(5) 0.2640(4) 0.075(3) Uani 1 1 d . . .
H69A H 0.1025 0.1206 0.2413 0.091 Uiso 1 1 calc R . .
H69B H 0.1294 0.1364 0.2906 0.091 Uiso 1 1 calc R . .
C73 C 0.1560(5) 0.3974(4) 0.3184(3) 0.070(3) Uani 1 1 d . . .
H73A H 0.1086 0.3825 0.3115 0.084 Uiso 1 1 calc R . .
H73B H 0.1571 0.4345 0.3016 0.084 Uiso 1 1 calc R . .
C87 C 0.6428(5) 0.2902(4) 0.2151(3) 0.061(3) Uani 1 1 d . . .
H87A H 0.6195 0.3273 0.2015 0.073 Uiso 1 1 calc R . .
H87B H 0.6828 0.2831 0.2038 0.073 Uiso 1 1 calc R . .
C60 C 0.3209(4) 0.3360(5) 0.2372(3) 0.073(3) Uani 1 1 d . . .
H60A H 0.3039 0.3747 0.2461 0.087 Uiso 1 1 calc R . .
H60B H 0.3098 0.3353 0.2058 0.087 Uiso 1 1 calc R . .
C84 C 0.8723(6) 0.3202(6) 0.2409(3) 0.092(4) Uani 1 1 d . . .
H84A H 0.8481 0.3163 0.2106 0.110 Uiso 1 1 calc R . .
H84B H 0.8914 0.3617 0.2453 0.110 Uiso 1 1 calc R . .
C89 C 0.5702(6) 0.2203(5) 0.1575(4) 0.096(4) Uani 1 1 d . . .
H89A H 0.5509 0.2566 0.1417 0.143 Uiso 1 1 calc R . .
H89B H 0.5356 0.1884 0.1534 0.143 Uiso 1 1 calc R . .
H89C H 0.6087 0.2059 0.1473 0.143 Uiso 1 1 calc R . .
C77 C 0.5636(6) 0.4816(5) 0.2732(5) 0.112(4) Uani 1 1 d . . .
H77A H 0.5970 0.5098 0.2908 0.135 Uiso 1 1 calc R . .
H77B H 0.5562 0.4944 0.2433 0.135 Uiso 1 1 calc R . .
C88 C 0.5943(6) 0.2356(4) 0.2046(3) 0.080(3) Uani 1 1 d . . .
H88A H 0.6174 0.1996 0.2199 0.096 Uiso 1 1 calc R . .
H88B H 0.5541 0.2440 0.2155 0.096 Uiso 1 1 calc R . .
C85 C 0.9292(6) 0.2758(7) 0.2506(4) 0.105(4) Uani 1 1 d . . .
H85A H 0.9523 0.2778 0.2809 0.158 Uiso 1 1 calc R . .
H85B H 0.9614 0.2856 0.2339 0.158 Uiso 1 1 calc R . .
H85C H 0.9114 0.2348 0.2435 0.158 Uiso 1 1 calc R . .
C80 C 0.8064(6) 0.3836(5) 0.4006(3) 0.091(4) Uani 1 1 d . . .
H80A H 0.8258 0.4200 0.4170 0.109 Uiso 1 1 calc R . .
H80B H 0.7698 0.3677 0.4125 0.109 Uiso 1 1 calc R . .
C74 C 0.1786(7) 0.4134(5) 0.3663(4) 0.106(4) Uani 1 1 d . . .
H74A H 0.1752 0.3773 0.3832 0.158 Uiso 1 1 calc R . .
H74B H 0.1492 0.4454 0.3726 0.158 Uiso 1 1 calc R . .
H74C H 0.2256 0.4278 0.3735 0.158 Uiso 1 1 calc R . .
C70 C 0.0242(8) 0.1378(7) 0.2698(5) 0.142(6) Uani 1 1 d . . .
H70A H 0.0178 0.1631 0.2932 0.213 Uiso 1 1 calc R . .
H70B H 0.0186 0.0950 0.2764 0.213 Uiso 1 1 calc R . .
H70C H -0.0094 0.1488 0.2437 0.213 Uiso 1 1 calc R . .
C81 C 0.8633(7) 0.3337(7) 0.4041(4) 0.145(6) Uani 1 1 d . . .
H81A H 0.8475 0.3026 0.3824 0.217 Uiso 1 1 calc R . .
H81B H 0.8731 0.3149 0.4323 0.217 Uiso 1 1 calc R . .
H81C H 0.9045 0.3527 0.4000 0.217 Uiso 1 1 calc R . .
C62 C 0.4193(7) 0.3481(6) 0.3019(4) 0.114(4) Uani 1 1 d . . .
H62A H 0.4010 0.3884 0.3054 0.171 Uiso 1 1 calc R . .
H62B H 0.4687 0.3486 0.3129 0.171 Uiso 1 1 calc R . .
H62C H 0.3998 0.3180 0.3175 0.171 Uiso 1 1 calc R . .
O8 O 0.4428(3) 0.4167(4) 0.0751(2) 0.093(2) Uani 1 1 d . . .
O10 O 0.4069(3) 0.7163(4) 0.0599(2) 0.086(2) Uani 1 1 d . . .
O9 O 0.3964(4) 0.7649(3) 0.1389(2) 0.091(2) Uani 1 1 d . . .
O7 O 0.5105(4) 0.3757(4) 0.1577(2) 0.101(3) Uani 1 1 d . . .
C91 C 0.4217(6) 0.3665(6) 0.0931(4) 0.092(3) Uani 1 1 d . . .
H91A H 0.4417 0.3301 0.0832 0.110 Uiso 1 1 calc R . .
H91B H 0.3718 0.3632 0.0825 0.110 Uiso 1 1 calc R . .
C97 C 0.4547(7) 0.7735(7) 0.1233(4) 0.117(5) Uani 1 1 d . . .
H97A H 0.4710 0.8155 0.1301 0.141 Uiso 1 1 calc R . .
H97B H 0.4906 0.7459 0.1392 0.141 Uiso 1 1 calc R . .
C92 C 0.5148(6) 0.4241(9) 0.0938(4) 0.146(7) Uani 1 1 d . . .
H92A H 0.5304 0.4612 0.0820 0.175 Uiso 1 1 calc R . .
H92B H 0.5391 0.3892 0.0854 0.175 Uiso 1 1 calc R . .
C96 C 0.4481(7) 0.7643(7) 0.0805(5) 0.122(5) Uani 1 1 d . . .
H96A H 0.4942 0.7579 0.0766 0.146 Uiso 1 1 calc R . .
H96B H 0.4305 0.8023 0.0656 0.146 Uiso 1 1 calc R . .
C95 C 0.3476(7) 0.7077(7) 0.0762(5) 0.125(5) Uani 1 1 d . . .
H95A H 0.3122 0.7365 0.0613 0.150 Uiso 1 1 calc R . .
H95B H 0.3301 0.6662 0.0685 0.150 Uiso 1 1 calc R . .
C94 C 0.3561(8) 0.7151(7) 0.1189(4) 0.139(7) Uani 1 1 d . . .
H94A H 0.3766 0.6774 0.1331 0.167 Uiso 1 1 calc R . .
H94B H 0.3106 0.7192 0.1242 0.167 Uiso 1 1 calc R . .
C93 C 0.5334(7) 0.4286(7) 0.1397(5) 0.121(5) Uani 1 1 d . . .
H93A H 0.5833 0.4322 0.1502 0.145 Uiso 1 1 calc R . .
H93B H 0.5127 0.4653 0.1486 0.145 Uiso 1 1 calc R . .
C90 C 0.4393(6) 0.3656(7) 0.1402(4) 0.106(4) Uani 1 1 d . . .
H90A H 0.4132 0.3976 0.1505 0.127 Uiso 1 1 calc R . .
H90B H 0.4265 0.3259 0.1501 0.127 Uiso 1 1 calc R . .
F16 F 0.8185(2) 0.57408(18) 0.07454(12) 0.0389(11) Uani 1 1 d . . .
F17 F 0.0356(2) 0.5363(2) 0.07428(12) 0.0485(12) Uani 1 1 d . . .
O11 O 0.9384(2) 0.6202(2) 0.06360(15) 0.0434(14) Uani 1 1 d . . .
O13 O 0.7707(4) 0.1812(3) 0.1965(3) 0.095(2) Uani 1 1 d . . .
O12 O 0.7501(5) 0.0506(3) 0.1859(3) 0.110(3) Uani 1 1 d . . .
C99 C 0.7299(10) 0.0926(7) 0.1502(4) 0.146(6) Uani 1 1 d . . .
H99A H 0.6813 0.1028 0.1461 0.175 Uiso 1 1 calc R . .
H99B H 0.7346 0.0718 0.1242 0.175 Uiso 1 1 calc R . .
C101 C 0.7479(9) 0.0819(6) 0.2260(4) 0.123(5) Uani 1 1 d . . .
H15F H 0.7001 0.0902 0.2258 0.148 Uiso 1 1 calc R . .
H13F H 0.7675 0.0550 0.2503 0.148 Uiso 1 1 calc R . .
C98 C 0.7698(8) 0.1500(6) 0.1555(4) 0.109(4) Uani 1 1 d . . .
H98A H 0.7500 0.1776 0.1316 0.131 Uiso 1 1 calc R . .
H98B H 0.8170 0.1408 0.1546 0.131 Uiso 1 1 calc R . .
C100 C 0.7856(8) 0.1388(7) 0.2309(4) 0.121(5) Uani 1 1 d . . .
H11F H 0.7784 0.1596 0.2562 0.145 Uiso 1 1 calc R . .
H12H H 0.8344 0.1286 0.2369 0.145 Uiso 1 1 calc R . .
F18 F 1.3433(2) 0.4820(3) 0.17625(17) 0.0708(15) Uani 1 1 d . . .
F20 F 1.2711(2) 0.5557(2) 0.16410(16) 0.0625(14) Uani 1 1 d . . .
F19 F 1.3551(3) 0.5550(3) 0.13430(18) 0.0833(17) Uani 1 1 d . . .
C103 C 1.3061(4) 0.5189(4) 0.1442(3) 0.047(2) Uani 1 1 d . . .
O14 O 0.8812(7) 0.4685(4) 0.0610(2) 0.073(2) Uani 1 1 d . . .
O15 O 0.9628(5) 0.4838(5) 0.0082(3) 0.154(4) Uani 1 1 d . . .
C104 C 1.1518(4) 0.6692(4) 0.1254(3) 0.0336(19) Uani 1 1 d . . .
H111 H 0.850(7) 0.495(7) 0.065(4) 0.15(7) Uiso 1 1 d . . .
H110 H 0.911(4) 0.483(4) 0.057(3) 0.02(3) Uiso 1 1 d . . .

loop_
_atom_site_aniso_label
_atom_site_aniso_U_11
_atom_site_aniso_U_22
_atom_site_aniso_U_33
_atom_site_aniso_U_23
_atom_site_aniso_U_13
_atom_site_aniso_U_12
C7 0.032(5) 0.039(5) 0.035(5) 0.001(4) 0.009(4) -0.006(4)
C5 0.024(5) 0.041(6) 0.013(4) -0.006(3) 0.002(3) 0.005(4)
C3 0.021(5) 0.049(6) 0.013(4) -0.003(3) 0.005(3) 0.004(4)
C4 0.028(5) 0.040(5) 0.016(4) -0.001(3) 0.000(3) -0.005(4)
C46 0.025(5) 0.040(5) 0.025(5) 0.001(4) 0.005(4) 0.002(4)
C30 0.024(4) 0.050(6) 0.032(5) 0.008(5) 0.005(4) -0.005(4)
C1 0.015(5) 0.032(5) 0.027(4) -0.012(3) 0.006(3) -0.003(4)
C11 0.028(5) 0.050(5) 0.026(5) -0.006(4) 0.007(4) -0.005(4)
C6 0.028(5) 0.050(6) 0.015(4) -0.010(4) 0.003(3) -0.013(5)
C29 0.031(5) 0.040(5) 0.043(6) 0.005(5) 0.000(5) 0.005(5)
C28 0.033(5) 0.051(5) 0.021(5) 0.002(4) 0.006(4) -0.001(4)
C52 0.021(4) 0.034(6) 0.029(5) 0.003(5) 0.005(3) -0.004(4)
C51 0.038(5) 0.053(6) 0.045(6) 0.006(5) 0.022(5) 0.003(4)
C35 0.040(5) 0.044(6) 0.045(6) -0.003(5) 0.020(5) -0.014(5)
C9 0.028(5) 0.033(5) 0.024(5) -0.006(4) 0.001(3) -0.002(4)
C8 0.032(5) 0.054(6) 0.037(5) -0.003(4) 0.012(4) -0.005(4)
C2 0.033(5) 0.030(5) 0.021(4) -0.009(3) -0.004(3) 0.004(4)
C10 0.026(4) 0.045(6) 0.039(5) -0.010(4) 0.009(4) 0.000(4)
C13 0.047(6) 0.046(6) 0.047(7) -0.016(6) 0.017(5) -0.008(5)
C43 0.044(5) 0.041(7) 0.058(6) -0.020(5) 0.000(5) 0.000(4)
C37 0.023(4) 0.035(6) 0.038(6) 0.008(5) 0.002(4) -0.003(4)
C45 0.015(5) 0.038(5) 0.047(6) 0.003(4) 0.008(5) 0.010(4)
C53 0.039(5) 0.037(6) 0.036(6) -0.004(4) 0.009(4) -0.006(4)
C39 0.031(5) 0.047(5) 0.046(6) -0.001(5) 0.013(4) -0.008(4)
C22 0.047(7) 0.085(8) 0.058(8) 0.000(6) -0.006(6) -0.002(5)
C57 0.028(5) 0.047(7) 0.042(6) -0.005(5) 0.002(4) -0.006(4)
C31 0.018(4) 0.070(7) 0.037(6) -0.012(5) 0.006(4) -0.015(4)
C48 0.044(5) 0.047(6) 0.068(7) 0.011(5) 0.023(6) -0.008(4)
C21 0.028(6) 0.037(5) 0.042(6) 0.000(4) -0.003(5) 0.011(4)
C33 0.038(5) 0.092(9) 0.032(5) -0.002(7) 0.005(4) -0.018(6)
C14 0.048(6) 0.053(7) 0.043(6) 0.005(6) 0.010(5) 0.002(5)
C49 0.046(6) 0.070(6) 0.034(6) 0.003(5) 0.019(5) 0.002(5)
C44 0.088(9) 0.036(7) 0.101(9) -0.003(7) 0.009(8) -0.016(6)
C32 0.028(5) 0.068(7) 0.046(7) 0.002(5) 0.009(5) -0.010(5)
C47 0.027(5) 0.045(5) 0.029(5) 0.005(4) 0.014(4) -0.001(4)
C38 0.029(5) 0.045(6) 0.036(6) -0.002(5) -0.010(4) -0.002(4)
C41 0.040(6) 0.100(10) 0.060(7) -0.039(7) 0.015(5) -0.001(6)
C50 0.050(7) 0.052(6) 0.054(7) -0.003(5) 0.012(5) 0.004(5)
C54 0.037(5) 0.069(7) 0.033(6) -0.005(5) 0.007(4) -0.004(4)
C40 0.046(6) 0.082(9) 0.045(6) -0.020(6) 0.006(5) -0.015(5)
C56 0.041(5) 0.065(7) 0.048(6) 0.021(5) 0.011(5) -0.003(5)
C42 0.060(6) 0.043(6) 0.073(8) -0.018(6) 0.001(6) 0.002(5)
C34 0.049(6) 0.067(7) 0.059(7) -0.022(6) 0.029(6) -0.028(5)
C16 0.100(9) 0.064(8) 0.067(9) 0.014(6) 0.013(7) 0.020(6)
C15 0.063(6) 0.068(7) 0.031(6) -0.005(6) -0.001(5) 0.002(6)
C12 0.036(6) 0.035(5) 0.047(6) -0.008(4) 0.013(5) -0.004(4)
C18 0.135(11) 0.115(12) 0.078(10) 0.067(9) 0.047(9) 0.055(10)
C26 0.033(7) 0.082(7) 0.055(7) -0.023(5) -0.002(6) 0.009(5)
C27 0.027(6) 0.091(8) 0.108(11) -0.050(8) 0.006(7) -0.015(6)
C58 0.052(7) 0.066(8) 0.068(7) 0.015(7) 0.006(6) -0.004(6)
C36 0.068(7) 0.050(7) 0.046(6) -0.011(6) 0.025(6) -0.015(5)
C19 0.106(8) 0.037(7) 0.060(8) -0.003(6) 0.009(6) 0.008(6)
C25 0.032(7) 0.122(10) 0.095(10) -0.027(8) 0.002(7) 0.007(6)
C55 0.038(5) 0.097(9) 0.044(6) 0.004(7) 0.019(5) -0.001(5)
C24 0.031(7) 0.149(11) 0.066(9) -0.021(7) -0.018(6) 0.012(7)
C20 0.113(12) 0.085(11) 0.134(12) 0.023(11) 0.039(11) 0.045(10)
C17 0.117(11) 0.113(12) 0.074(9) -0.027(10) 0.016(8) 0.016(9)
C23 0.067(9) 0.130(10) 0.058(8) 0.008(7) -0.013(7) 0.006(7)
N1 0.028(4) 0.050(4) 0.034(4) -0.005(3) 0.008(3) 0.003(3)
N4 0.039(5) 0.034(4) 0.026(4) 0.004(3) 0.011(3) -0.002(3)
N3 0.034(4) 0.043(5) 0.027(4) 0.007(3) 0.008(3) -0.004(4)
N2 0.028(4) 0.048(4) 0.033(4) 0.000(3) 0.012(3) -0.005(4)
N5 0.032(4) 0.037(4) 0.019(4) -0.008(3) 0.003(3) -0.002(3)
N6 0.039(4) 0.039(4) 0.037(4) -0.003(3) 0.014(3) 0.008(4)
O4 0.042(3) 0.043(3) 0.045(4) 0.002(3) 0.006(3) -0.002(3)
O6 0.034(3) 0.060(4) 0.060(4) -0.026(3) 0.010(3) -0.001(3)
O3 0.031(3) 0.052(4) 0.037(3) 0.018(3) 0.004(3) 0.015(3)
O5 0.057(4) 0.060(4) 0.035(4) 0.006(3) 0.009(3) -0.017(3)
O2 0.060(4) 0.054(4) 0.032(3) -0.014(3) 0.006(3) -0.028(3)
O1 0.056(4) 0.046(4) 0.051(4) -0.002(3) 0.005(3) 0.007(3)
F4 0.110(4) 0.068(4) 0.070(4) 0.005(3) 0.055(4) -0.023(3)
F13 0.080(4) 0.057(3) 0.085(4) -0.014(3) 0.029(3) 0.003(3)
F6 0.065(4) 0.064(3) 0.072(4) 0.012(3) 0.005(3) 0.003(3)
F7 0.077(4) 0.060(4) 0.094(4) 0.009(3) 0.024(3) -0.024(3)
F12 0.102(5) 0.068(4) 0.122(5) 0.008(4) 0.026(4) -0.023(4)
F2 0.063(4) 0.090(4) 0.073(4) -0.008(3) 0.021(3) -0.014(3)
F15 0.103(4) 0.061(4) 0.070(4) -0.017(3) 0.009(3) -0.034(3)
F14 0.117(5) 0.053(3) 0.089(4) 0.020(3) 0.010(4) 0.010(3)
F5 0.104(4) 0.052(3) 0.076(4) -0.009(3) 0.039(3) -0.007(3)
F8 0.136(5) 0.045(4) 0.101(5) -0.007(3) -0.001(4) -0.032(4)
F3 0.051(3) 0.132(5) 0.092(4) -0.055(4) 0.026(3) -0.004(3)
F10 0.150(6) 0.049(4) 0.141(6) 0.000(4) -0.003(5) 0.025(4)
F9 0.106(5) 0.054(3) 0.086(4) 0.009(3) -0.017(4) 0.013(3)
F1 0.072(4) 0.133(6) 0.112(5) -0.036(4) 0.033(4) -0.051(4)
F11 0.226(9) 0.078(5) 0.146(7) 0.056(5) 0.023(6) -0.018(5)
N7 0.047(5) 0.044(5) 0.043(5) 0.012(4) 0.016(4) 0.007(3)
N8 0.045(4) 0.045(5) 0.041(4) 0.019(3) 0.011(4) -0.005(4)
C86 0.044(5) 0.042(6) 0.062(6) 0.020(5) 0.010(5) -0.009(4)
C71 0.060(6) 0.030(5) 0.056(6) 0.014(4) 0.006(5) -0.001(4)
C75 0.081(7) 0.044(6) 0.075(7) 0.030(5) 0.018(6) 0.005(5)
C67 0.052(6) 0.043(6) 0.043(5) 0.012(4) 0.011(4) 0.015(4)
C64 0.048(6) 0.075(7) 0.045(6) 0.012(5) 0.009(4) 0.012(5)
C59 0.030(5) 0.053(6) 0.058(6) 0.023(5) -0.001(4) 0.012(4)
C63 0.045(5) 0.054(6) 0.047(6) 0.013(5) 0.004(4) 0.011(4)
C79 0.081(7) 0.050(6) 0.063(7) 0.003(5) 0.006(6) -0.004(6)
C68 0.067(7) 0.052(6) 0.052(6) 0.006(5) 0.024(5) 0.005(5)
C78 0.055(6) 0.060(6) 0.050(6) 0.029(5) 0.014(5) -0.001(5)
C61 0.080(8) 0.095(8) 0.073(8) 0.028(7) -0.006(6) -0.005(6)
C83 0.051(6) 0.066(6) 0.065(6) 0.021(5) 0.030(5) -0.009(5)
C65 0.067(7) 0.070(7) 0.059(7) -0.015(5) 0.011(5) -0.005(6)
C82 0.067(7) 0.071(7) 0.044(6) 0.025(5) 0.013(5) -0.011(6)
C76 0.075(8) 0.074(8) 0.116(9) 0.020(7) 0.011(7) 0.023(6)
C66 0.110(9) 0.080(8) 0.078(7) 0.028(6) 0.046(7) 0.024(7)
C72 0.085(7) 0.063(7) 0.050(7) 0.015(5) 0.016(5) 0.012(6)
C69 0.067(7) 0.074(8) 0.089(8) 0.009(6) 0.027(6) -0.001(6)
C73 0.092(8) 0.063(7) 0.056(7) 0.011(5) 0.023(6) 0.013(6)
C87 0.064(6) 0.069(7) 0.049(6) 0.005(5) 0.011(5) -0.009(5)
C60 0.041(6) 0.079(7) 0.087(7) 0.028(6) -0.005(5) 0.000(5)
C84 0.079(8) 0.122(10) 0.074(8) 0.029(7) 0.020(6) -0.017(8)
C89 0.116(10) 0.073(8) 0.088(9) 0.000(7) 0.008(7) -0.016(7)
C77 0.107(10) 0.073(8) 0.164(13) 0.042(8) 0.048(9) 0.025(7)
C88 0.113(9) 0.046(6) 0.072(8) -0.003(5) 0.005(6) -0.016(6)
C85 0.066(8) 0.165(12) 0.096(9) 0.040(9) 0.040(7) 0.020(8)
C80 0.105(9) 0.099(9) 0.055(7) -0.001(6) -0.005(6) -0.029(8)
C74 0.141(11) 0.079(8) 0.096(10) -0.008(7) 0.031(8) 0.027(8)
C70 0.162(14) 0.126(12) 0.171(15) 0.000(10) 0.103(12) -0.021(10)
C81 0.134(12) 0.121(11) 0.125(12) 0.017(9) -0.069(10) 0.036(10)
C62 0.109(10) 0.143(12) 0.087(10) 0.012(8) 0.020(8) -0.001(9)
O8 0.050(5) 0.148(7) 0.077(5) 0.035(5) 0.012(4) 0.001(4)
O10 0.061(4) 0.129(6) 0.073(5) -0.065(5) 0.026(4) -0.037(4)
O9 0.108(6) 0.091(6) 0.084(5) -0.031(4) 0.041(5) -0.020(5)
O7 0.072(6) 0.144(8) 0.076(5) 0.043(5) -0.004(4) 0.023(5)
C91 0.070(8) 0.118(11) 0.083(10) 0.015(8) 0.012(7) 0.006(7)
C97 0.105(10) 0.157(13) 0.099(11) -0.059(9) 0.044(9) -0.065(9)
C92 0.059(9) 0.30(2) 0.077(10) 0.041(11) 0.012(7) -0.042(10)
C96 0.126(11) 0.154(13) 0.104(11) -0.032(10) 0.064(9) -0.056(10)
C95 0.092(10) 0.164(14) 0.135(13) -0.066(10) 0.057(9) -0.073(9)
C94 0.183(15) 0.166(14) 0.097(10) -0.079(10) 0.089(10) -0.120(12)
C93 0.086(9) 0.133(12) 0.115(12) 0.046(10) -0.025(8) -0.018(8)
C90 0.068(9) 0.137(12) 0.120(12) 0.021(9) 0.036(8) 0.006(7)
F16 0.043(3) 0.045(3) 0.030(2) -0.002(2) 0.012(2) 0.001(2)
F17 0.052(3) 0.061(3) 0.030(2) -0.003(2) 0.006(2) 0.009(2)
O11 0.046(3) 0.050(3) 0.033(3) -0.008(3) 0.008(3) -0.006(3)
O13 0.122(6) 0.071(5) 0.091(6) 0.012(5) 0.023(5) 0.004(4)
O12 0.180(8) 0.061(5) 0.085(6) -0.006(5) 0.026(5) 0.010(5)
C99 0.242(19) 0.108(12) 0.081(10) -0.003(9) 0.030(11) -0.011(13)
C101 0.220(16) 0.078(10) 0.078(9) -0.013(7) 0.049(10) -0.001(10)
C98 0.157(12) 0.082(9) 0.098(10) 0.007(8) 0.048(9) -0.024(9)
C100 0.182(14) 0.092(11) 0.090(10) -0.001(9) 0.039(9) -0.001(10)
F18 0.042(3) 0.101(4) 0.065(4) -0.015(3) 0.006(3) -0.008(3)
F20 0.060(3) 0.060(3) 0.068(3) -0.018(3) 0.018(3) -0.014(3)
F19 0.068(4) 0.103(4) 0.085(4) -0.021(3) 0.032(3) -0.045(3)
C103 0.034(5) 0.066(6) 0.043(6) -0.002(6) 0.012(5) 0.001(6)
O14 0.106(8) 0.076(6) 0.043(4) 0.012(4) 0.028(5) 0.028(6)
O15 0.148(9) 0.177(10) 0.149(9) -0.014(7) 0.058(7) -0.012(7)
C104 0.027(5) 0.028(5) 0.044(6) -0.006(5) 0.007(4) -0.009(4)

loop_
_atom_type_symbol
_atom_type_description
_atom_type_scat_dispersion_real
_atom_type_scat_dispersion_imag
_atom_type_scat_source
C C 0.0033 0.0016 'International Tables Vol C Tables 4.2.6.8 and 6.1.1.4'
H H 0.0000 0.0000 'International Tables Vol C Tables 4.2.6.8 and 6.1.1.4'
N N 0.0061 0.0033 'International Tables Vol C Tables 4.2.6.8 and 6.1.1.4'
O O 0.0106 0.0060 'International Tables Vol C Tables 4.2.6.8 and 6.1.1.4'
F F 0.0171 0.0103 'International Tables Vol C Tables 4.2.6.8 and 6.1.1.4'

loop_
_geom_angle_atom_site_label_1
_geom_angle_atom_site_label_2
_geom_angle_atom_site_label_3
_geom_angle
N4 C7 C5 112.8(6)
C4 C5 C6 119.9(6)
C4 C5 C7 121.1(7)
C6 C5 C7 119.0(6)
C4 C3 C2 120.1(6)
C4 C3 C28 120.0(7)
C2 C3 C28 119.9(7)
C3 C4 C5 119.9(7)
C3 C4 C8 120.7(6)
C5 C4 C8 119.4(7)
C51 C46 C47 118.6(7)
C51 C46 C45 119.5(7)
C47 C46 C45 121.6(7)
C31 C30 C35 118.6(7)
C31 C30 C29 118.2(8)
C35 C30 C29 123.1(8)
C6 C1 C2 120.2(6)
C6 C1 C10 120.5(6)
C2 C1 C10 119.3(6)
N1 C11 C2 111.8(6)
C1 C6 C5 119.4(6)
C1 C6 C9 120.8(7)
C5 C6 C9 119.8(7)
O5 C29 N2 124.1(7)
O5 C29 C30 121.2(7)
N2 C29 C30 114.7(8)
N2 C28 C3 111.8(6)
C57 C52 C53 120.1(7)
C57 C52 C104 121.9(7)
C53 C52 C104 117.7(7)
C46 C51 C50 122.8(8)
C30 C35 C34 118.5(8)
C30 C35 C36 122.7(8)
C34 C35 C36 118.8(8)
N5 C9 C6 111.8(5)
N3 C8 C4 114.4(6)
C1 C2 C3 120.2(6)
C1 C2 C11 119.8(7)
C3 C2 C11 120.0(7)
N6 C10 C1 112.0(6)
O1 C13 N6 121.4(8)
O1 C13 C14 121.0(8)
N6 C13 C14 117.4(8)
C42 C43 C38 118.6(9)
C42 C43 C44 118.2(9)
C38 C43 C44 123.1(9)
O4 C37 N3 123.4(7)
O4 C37 C38 118.8(7)
N3 C37 C38 117.6(7)
O3 C45 N4 124.5(7)
O3 C45 C46 121.4(7)
N4 C45 C46 114.0(7)
C54 C53 C52 120.1(8)
C38 C39 C40 122.9(8)
C21 C22 C23 121.3(10)
C52 C57 C56 120.1(8)
C52 C57 C58 123.2(8)
C56 C57 C58 116.6(9)
C30 C31 C32 122.8(8)
C49 C48 C47 122.8(8)
C22 C21 C26 118.4(8)
C22 C21 C12 121.0(8)
C26 C21 C12 120.5(8)
C32 C33 C34 120.1(8)
C15 C14 C19 117.6(8)
C15 C14 C13 119.0(8)
C19 C14 C13 123.3(9)
C48 C49 C50 119.1(8)
F8 C44 F9 106.6(8)
F8 C44 F7 106.0(9)
F9 C44 F7 105.9(10)
F8 C44 C43 111.4(10)
F9 C44 C43 113.5(9)
F7 C44 C43 112.9(8)
C33 C32 C31 118.6(8)
C48 C47 C46 118.3(7)
C48 C47 C103 119.1(7)
C46 C47 C103 122.3(7)
C39 C38 C43 117.3(8)
C39 C38 C37 120.6(8)
C43 C38 C37 122.0(8)
C40 C41 C42 119.7(9)
C51 C50 C49 118.4(8)
C55 C54 C53 119.9(8)
C41 C40 C39 120.0(9)
C55 C56 C57 119.1(8)
C41 C42 C43 121.3(9)
C33 C34 C35 121.3(8)
C15 C16 C17 121.0(11)
C16 C15 C14 122.8(10)
O6 C12 N1 123.3(7)
O6 C12 C21 121.6(7)
N1 C12 C21 115.0(8)
C17 C18 C19 120.1(12)
C25 C26 C21 119.0(10)
C25 C26 C27 117.8(10)
C21 C26 C27 123.1(8)
F3 C27 F1 104.0(8)
F3 C27 F2 105.1(9)
F1 C27 F2 103.8(10)
F3 C27 C26 116.4(10)
F1 C27 C26 113.7(9)
F2 C27 C26 112.6(8)
F13 C58 F15 107.2(8)
F13 C58 F14 106.7(8)
F15 C58 F14 103.8(8)
F13 C58 C57 112.6(8)
F15 C58 C57 114.2(8)
F14 C58 C57 111.9(8)
F4 C36 F6 108.4(7)
F4 C36 F5 105.7(7)
F6 C36 F5 105.0(8)
F4 C36 C35 112.1(8)
F6 C36 C35 112.2(7)
F5 C36 C35 113.0(8)
C18 C19 C14 119.5(11)
C18 C19 C20 117.4(12)
C14 C19 C20 123.1(10)
C24 C25 C26 120.2(10)
C54 C55 C56 120.6(8)
C25 C24 C23 118.8(9)
F11 C20 F12 103.6(12)
F11 C20 F10 102.7(11)
F12 C20 F10 100.1(12)
F11 C20 C19 116.4(13)
F12 C20 C19 117.3(11)
F10 C20 C19 114.5(12)
C16 C17 C18 118.9(12)
C22 C23 C24 122.1(11)
C12 N1 C11 118.7(6)
C45 N4 C7 118.7(6)
C37 N3 C8 122.4(6)
C29 N2 C28 121.8(6)
C104 N5 C9 121.7(6)
C13 N6 C10 123.7(6)
C63 N7 C67 112.4(6)
C63 N7 C71 106.9(6)
C67 N7 C71 110.9(6)
C63 N7 C59 111.6(6)
C67 N7 C59 103.3(5)
C71 N7 C59 111.8(6)
C78 N8 C82 111.5(6)
C78 N8 C86 105.0(6)
C82 N8 C86 111.6(6)
C78 N8 C75 110.5(7)
C82 N8 C75 106.7(6)
C86 N8 C75 111.7(6)
C87 C86 N8 116.0(6)
C72 C71 N7 117.1(7)
C76 C75 N8 116.1(7)
N7 C67 C68 114.2(6)
C63 C64 C65 111.1(7)
C60 C59 N7 114.9(6)
C64 C63 N7 118.1(7)
C78 C79 C80 109.6(7)
C67 C68 C69 108.0(7)
C79 C78 N8 115.3(7)
C62 C61 C60 109.5(10)
C82 C83 C84 110.1(8)
C64 C65 C66 113.4(8)
C83 C82 N8 116.4(7)
C77 C76 C75 110.8(9)
C71 C72 C73 108.5(7)
C70 C69 C68 113.3(9)
C72 C73 C74 112.6(8)
C88 C87 C86 109.7(7)
C59 C60 C61 110.0(7)
C85 C84 C83 114.4(9)
C102 C77 C76 115.2(12)
C89 C88 C87 114.8(9)
C81 C80 C79 109.8(9)
C91 O8 C92 107.8(9)
C96 O10 C95 112.0(8)
C97 O9 C94 112.1(9)
C93 O7 C90 111.5(9)
O8 C91 C90 115.7(11)
C96 C97 O9 117.9(11)
O8 C92 C93 114.3(10)
C97 C96 O10 119.0(11)
C94 C95 O10 117.1(11)
C95 C94 O9 117.8(11)
O7 C93 C92 109.9(12)
O7 C90 C91 111.1(9)
C100 O13 C98 110.5(9)
C99 O12 C101 109.9(9)
O12 C99 C98 114.2(12)
C100 C101 O12 111.1(11)
C99 C98 O13 112.0(10)
O13 C100 C101 118.4(12)
F20 C103 F19 105.6(7)
F20 C103 F18 104.1(7)
F19 C103 F18 103.0(7)
F20 C103 C47 114.8(7)
F19 C103 C47 113.9(7)
F18 C103 C47 114.2(7)
O2 C104 N5 124.0(7)
O2 C104 C52 122.2(7)
N5 C104 C52 113.8(7)

loop_
_geom_bond_atom_site_label_1
_geom_bond_atom_site_label_2
_geom_bond_distance
C102 C77 1.48(2)
C7 N4 1.460(9)
C7 C5 1.519(10)
C5 C4 1.411(10)
C5 C6 1.426(10)
C3 C4 1.392(10)
C3 C2 1.414(10)
C3 C28 1.491(10)
C4 C8 1.512(10)
C46 C51 1.358(10)
C46 C47 1.391(10)
C46 C45 1.521(11)
C30 C31 1.375(11)
C30 C35 1.382(11)
C30 C29 1.509(11)
C1 C6 1.401(10)
C1 C2 1.403(10)
C1 C10 1.490(10)
C11 N1 1.488(9)
C11 C2 1.499(10)
C6 C9 1.500(10)
C29 O5 1.243(9)
C29 N2 1.333(10)
C28 N2 1.469(9)
C52 C57 1.341(10)
C52 C53 1.372(10)
C52 C104 1.549(11)
C51 C50 1.377(11)
C35 C34 1.402(12)
C35 C36 1.491(12)
C9 N5 1.460(9)
C8 N3 1.465(9)
C10 N6 1.444(9)
C13 O1 1.248(9)
C13 N6 1.337(10)
C13 C14 1.499(12)
C43 C42 1.385(12)
C43 C38 1.439(11)
C43 C44 1.476(14)
C37 O4 1.245(9)
C37 N3 1.312(9)
C37 C38 1.488(11)
C45 O3 1.196(8)
C45 N4 1.347(9)
C53 C54 1.372(11)
C39 C38 1.351(11)
C39 C40 1.385(11)
C22 C21 1.345(12)
C22 C23 1.352(13)
C57 C56 1.387(11)
C57 C58 1.515(13)
C31 C32 1.383(11)
C48 C49 1.346(11)
C48 C47 1.384(11)
C21 C26 1.408(12)
C21 C12 1.507(11)
C33 C32 1.356(12)
C33 C34 1.378(12)
C14 C15 1.358(12)
C14 C19 1.406(13)
C49 C50 1.387(11)
C44 F8 1.334(11)
C44 F9 1.348(12)
C44 F7 1.356(12)
C47 C103 1.454(11)
C41 C40 1.351(13)
C41 C42 1.378(13)
C54 C55 1.341(12)
C56 C55 1.376(12)
C16 C15 1.355(12)
C16 C17 1.362(16)
C12 O6 1.212(9)
C12 N1 1.335(10)
C18 C17 1.385(17)
C18 C19 1.405(15)
C26 C25 1.407(13)
C26 C27 1.464(15)
C27 F3 1.332(11)
C27 F1 1.342(11)
C27 F2 1.365(12)
C58 F13 1.320(10)
C58 F15 1.324(10)
C58 F14 1.358(10)
C36 F4 1.321(9)
C36 F6 1.335(10)
C36 F5 1.336(9)
C19 C20 1.417(18)
C25 C24 1.359(15)
C24 C23 1.359(15)
C20 F11 1.351(14)
C20 F12 1.376(14)
C20 F10 1.395(15)
N5 C104 1.338(9)
O2 C104 1.213(8)
N7 C63 1.495(10)
N7 C67 1.511(10)
N7 C71 1.516(10)
N7 C59 1.528(9)
N8 C78 1.507(10)
N8 C82 1.507(10)
N8 C86 1.525(10)
N8 C75 1.538(11)
C86 C87 1.515(11)
C71 C72 1.512(11)
C75 C76 1.525(13)
C67 C68 1.533(11)
C64 C63 1.483(11)
C64 C65 1.507(12)
C59 C60 1.513(12)
C79 C78 1.484(12)
C79 C80 1.606(13)
C68 C69 1.547(12)
C61 C62 1.456(15)
C61 C60 1.576(13)
C83 C82 1.483(12)
C83 C84 1.541(13)
C65 C66 1.520(13)
C76 C77 1.517(14)
C72 C73 1.516(12)
C69 C70 1.503(15)
C73 C74 1.522(14)
C87 C88 1.508(12)
C84 C85 1.459(15)
C89 C88 1.496(13)
C80 C81 1.550(17)
O8 C91 1.344(13)
O8 C92 1.421(13)
O10 C96 1.381(14)
O10 C95 1.422(12)
O9 C97 1.391(13)
O9 C94 1.397(13)
O7 C93 1.404(14)
O7 C90 1.407(13)
C91 C90 1.458(15)
C97 C96 1.354(15)
C92 C93 1.423(17)
C95 C94 1.341(15)
O13 C100 1.403(14)
O13 C98 1.469(14)
O12 C99 1.431(15)
O12 C101 1.458(13)
C99 C98 1.461(18)
C101 C100 1.428(17)
F18 C103 1.360(9)
F20 C103 1.323(9)
F19 C103 1.350(9)

loop_
_platon_squeeze_void_nr
_platon_squeeze_void_average_x
_platon_squeeze_void_average_y
_platon_squeeze_void_average_z
_platon_squeeze_void_volume
_platon_squeeze_void_count_electrons
_platon_squeeze_void_content
1 -0.013 0.000 0.000 1504 343 ' '
2 0.129 0.500 0.500 1504 342 ' '
